data_2239935
loop_
_publ_author_name
'Choi, Hong Dae'
'Lee, Uk'

_publ_section_title
;
 Crystal structure of
 2-ethyl-3-(4-fluorophenylsulfinyl)-5,7-dimethyl-1-benzofuran
;
_journal_coeditor_code HB7276
_journal_issue 9
_journal_name_full 'Acta Crystallographica Section E'
_journal_page_first o1058
_journal_page_last o1059
_journal_paper_doi 10.1107/S1600536814019023
_journal_volume 70
_journal_year 2014
_chemical_formula_moiety 'C18 H17 F O2 S'
_chemical_formula_sum 'C18 H17 F O2 S'
_chemical_formula_weight 316.38
_chemical_melting_point_gt 379
_chemical_melting_point_lt 378
_chemical_name_systematic
;
2-ethyl-3-(4-fluorophenylsulfinyl)-5,7-dimethyl-
1-benzofuran
;
_space_group_IT_number 2
_symmetry_cell_setting triclinic
_symmetry_space_group_name_Hall '-P 1'
_symmetry_space_group_name_H-M 'P -1'
_atom_sites_solution_hydrogens difmap
_atom_sites_solution_primary direct
_atom_sites_solution_secondary difmap
_audit_creation_method 'form.cif (version 2.0)'
_cell_angle_alpha 65.6660(10)
_cell_angle_beta 81.6360(10)
_cell_angle_gamma 70.7820(10)
_cell_formula_units_Z 2
_cell_length_a 9.1523(2)
_cell_length_b 9.5503(2)
_cell_length_c 10.3099(2)
_cell_measurement_temperature 173(2)
_cell_volume 775.29(3)
_computing_cell_refinement '<i>SAINT</i> (Bruker, 2009)'
_computing_data_collection '<i>APEX2</i> (Bruker, 2009)'
_computing_data_reduction '<i>SAINT</i> (Bruker, 2009)'
_computing_molecular_graphics
;
<i>ORTEP-3</i> for Windows (Farrugia, 2012) and
<i>DIAMOND</i> (Brandenburg, 1998)
;
_computing_publication_material '<i>SHELXL97</i> (Sheldrick, 2008)'
_computing_structure_refinement '<i>SHELXL97</i> (Sheldrick, 2008)'
_computing_structure_solution '<i>SHELXS97</i> (Sheldrick, 2008)'
_diffrn_ambient_temperature 173(2)
_diffrn_detector_area_resol_mean 10.0
_diffrn_measured_fraction_theta_full 0.986
_diffrn_measured_fraction_theta_max 0.986
_diffrn_measurement_device_type 'Bruker SMART APEXII CCD'
_diffrn_measurement_method '\f and \w scans'
_diffrn_radiation_monochromator 'graphite multilayer'
_diffrn_radiation_source 'rotating anode'
_diffrn_radiation_type MoK\a
_diffrn_radiation_wavelength 0.71073
_diffrn_reflns_av_R_equivalents 0.0276
_diffrn_reflns_av_sigmaI/netI 0.0238
_diffrn_reflns_limit_h_max 12
_diffrn_reflns_limit_h_min -12
_diffrn_reflns_limit_k_max 12
_diffrn_reflns_limit_k_min -12
_diffrn_reflns_limit_l_max 13
_diffrn_reflns_limit_l_min -13
_diffrn_reflns_number 14476
_diffrn_reflns_theta_full 28.47
_diffrn_reflns_theta_max 28.47
_diffrn_reflns_theta_min 2.17
_diffrn_standards_number 0
_exptl_absorpt_coefficient_mu 0.223
_exptl_absorpt_correction_T_max 0.9423
_exptl_absorpt_correction_T_min 0.9069
_exptl_absorpt_correction_type multi-scan
_exptl_absorpt_process_details '(<i>SADABS</i>; Bruker, 2009)'
_exptl_crystal_colour colourless
_exptl_crystal_density_diffrn 1.355
_exptl_crystal_density_method 'not measured'
_exptl_crystal_description block
_exptl_crystal_F_000 332
_exptl_crystal_size_max 0.45
_exptl_crystal_size_mid 0.41
_exptl_crystal_size_min 0.27
_refine_diff_density_max 0.944
_refine_diff_density_min -1.635
_refine_ls_extinction_method none
_refine_ls_goodness_of_fit_ref 1.076
_refine_ls_hydrogen_treatment constr
_refine_ls_matrix_type full
_refine_ls_number_parameters 209
_refine_ls_number_reflns 3874
_refine_ls_number_restraints 17
_refine_ls_restrained_S_all 1.098
_refine_ls_R_factor_all 0.0682
_refine_ls_R_factor_gt 0.0626
_refine_ls_shift/su_max 0.000
_refine_ls_shift/su_mean 0.000
_refine_ls_structure_factor_coef Fsqd
_refine_ls_weighting_details 'calc w=1/[\s^2^(Fo^2^)+(0.0799P)^2^+0.8614P] where P=(Fo^2^+2Fc^2^)/3'
_refine_ls_weighting_scheme calc
_refine_ls_wR_factor_gt 0.1651
_refine_ls_wR_factor_ref 0.1700
_reflns_number_gt 3481
_reflns_number_total 3874
_reflns_threshold_expression I>2\s(I)
_cod_data_source_file hb7276sup1.cif
_cod_data_source_block I
_cod_database_code 2239935
_cod_database_fobs_code 2239935

loop_
_symmetry_equiv_pos_as_xyz
'x, y, z'
'-x, -y, -z'

loop_
_atom_site_type_symbol
_atom_site_label
_atom_site_fract_x
_atom_site_fract_y
_atom_site_fract_z
_atom_site_U_iso_or_equiv
_atom_site_adp_type
_atom_site_calc_flag
_atom_site_refinement_flags
_atom_site_occupancy
_atom_site_symmetry_multiplicity
S S1A 0.46524(7) 0.39880(7) 0.27750(7) 0.0245(2) Uani d PDU 0.797(3) 1
O O2A 0.3828(2) 0.4499(2) 0.39425(17) 0.0291(4) Uani d PDU 0.797(3) 1
S S1B 0.47017(19) 0.40209(16) 0.3147(3) 0.0245(2) Uani d PDU 0.20 1
O O2B 0.3618(7) 0.4565(9) 0.1973(6) 0.0291(4) Uani d PDU 0.20 1
F F1 0.9355(2) 0.7389(2) 0.05373(19) 0.0497(4) Uani d . 1 1
O O1 0.69201(18) -0.05783(19) 0.39017(17) 0.0278(4) Uani d . 1 1
C C1 0.5858(2) 0.20046(14) 0.3595(2) 0.0255(4) Uani d DU 1 1
C C2 0.6924(2) 0.1271(3) 0.4764(2) 0.0250(4) Uani d . 1 1
C C3 0.7407(3) 0.1777(3) 0.5674(2) 0.0278(5) Uani d . 1 1
H H3 0.6994 0.2857 0.5605 0.033 Uiso calc R 1 1
C C4 0.8512(3) 0.0653(3) 0.6687(2) 0.0312(5) Uani d . 1 1
C C5 0.9101(3) -0.0934(3) 0.6775(2) 0.0324(5) Uani d . 1 1
H H5 0.9856 -0.1675 0.7476 0.039 Uiso calc R 1 1
C C6 0.8642(3) -0.1485(3) 0.5895(2) 0.0286(5) Uani d . 1 1
C C7 0.7543(2) -0.0323(3) 0.4904(2) 0.0262(4) Uani d . 1 1
C C8 0.5892(2) 0.0857(3) 0.3131(2) 0.0264(4) Uani d . 1 1
C C9 0.9111(3) 0.1158(4) 0.7667(3) 0.0416(6) Uani d . 1 1
H H9A 0.8504 0.2264 0.7538 0.062 Uiso calc R 1 1
H H9B 1.0201 0.1105 0.7439 0.062 Uiso calc R 1 1
H H9C 0.9016 0.0434 0.8657 0.062 Uiso calc R 1 1
C C10 0.9286(3) -0.3185(3) 0.5983(3) 0.0381(6) Uani d . 1 1
H H10A 0.8436 -0.3642 0.6110 0.057 Uiso calc R 1 1
H H10B 0.9986 -0.3831 0.6794 0.057 Uiso calc R 1 1
H H10C 0.9857 -0.3192 0.5104 0.057 Uiso calc R 1 1
C C11 0.5104(3) 0.0881(3) 0.1959(3) 0.0334(5) Uani d . 1 1
H H11A 0.4131 0.1784 0.1735 0.040 Uiso calc R 1 1
H H11B 0.4830 -0.0132 0.2281 0.040 Uiso calc R 1 1
C C12 0.6102(3) 0.1066(3) 0.0612(3) 0.0388(6) Uani d . 1 1
H H12A 0.6319 0.2102 0.0252 0.058 Uiso calc R 1 1
H H12B 0.5551 0.1027 -0.0113 0.058 Uiso calc R 1 1
H H12C 0.7078 0.0189 0.0832 0.058 Uiso calc R 1 1
C C13 0.61273(19) 0.4976(2) 0.2173(2) 0.0284(4) Uani d DU 1 1
C C14 0.6924(3) 0.4950(3) 0.0925(2) 0.0314(5) Uani d . 1 1
H H14 0.6723 0.4362 0.0455 0.038 Uiso calc R 1 1
C C15 0.8004(3) 0.5770(3) 0.0365(3) 0.0334(5) Uani d . 1 1
H H15 0.8551 0.5759 -0.0489 0.040 Uiso calc R 1 1
C C16 0.8272(3) 0.6608(3) 0.1073(3) 0.0333(5) Uani d . 1 1
C C17 0.7502(3) 0.6671(3) 0.2305(3) 0.0352(5) Uani d . 1 1
H H17 0.7718 0.7258 0.2769 0.042 Uiso calc R 1 1
C C18 0.6402(3) 0.5856(3) 0.2857(3) 0.0329(5) Uani d . 1 1
H H18 0.5839 0.5898 0.3698 0.040 Uiso calc R 1 1

loop_
_atom_site_aniso_label
_atom_site_aniso_U_11
_atom_site_aniso_U_22
_atom_site_aniso_U_33
_atom_site_aniso_U_12
_atom_site_aniso_U_13
_atom_site_aniso_U_23
S1A 0.0258(3) 0.0285(3) 0.0181(4) -0.0026(2) -0.0041(2) -0.0109(2)
O2A 0.0216(8) 0.0372(10) 0.0300(9) -0.0030(7) -0.0004(5) -0.0190(8)
S1B 0.0258(3) 0.0285(3) 0.0181(4) -0.0026(2) -0.0041(2) -0.0109(2)
O2B 0.0216(8) 0.0372(10) 0.0300(9) -0.0030(7) -0.0004(5) -0.0190(8)
F1 0.0540(10) 0.0477(9) 0.0512(10) -0.0292(8) 0.0032(8) -0.0135(8)
O1 0.0282(8) 0.0260(7) 0.0279(8) -0.0071(6) -0.0024(6) -0.0094(6)
C1 0.0242(10) 0.0257(7) 0.0229(9) -0.0056(6) -0.0007(7) -0.0073(8)
C2 0.0224(9) 0.0283(10) 0.0218(9) -0.0083(8) 0.0016(7) -0.0073(8)
C3 0.0278(10) 0.0322(11) 0.0253(10) -0.0119(9) 0.0034(8) -0.0118(9)
C4 0.0280(11) 0.0438(13) 0.0237(10) -0.0168(10) 0.0018(8) -0.0110(9)
C5 0.0266(11) 0.0389(12) 0.0236(10) -0.0112(9) -0.0033(8) -0.0025(9)
C6 0.0257(10) 0.0282(10) 0.0257(10) -0.0087(8) 0.0010(8) -0.0045(8)
C7 0.0245(10) 0.0291(10) 0.0238(10) -0.0097(8) 0.0006(8) -0.0083(8)
C8 0.0240(10) 0.0291(10) 0.0240(10) -0.0081(8) 0.0000(8) -0.0083(8)
C9 0.0429(14) 0.0578(17) 0.0311(12) -0.0218(13) -0.0025(10) -0.0183(12)
C10 0.0338(12) 0.0280(11) 0.0403(13) -0.0046(9) -0.0036(10) -0.0043(10)
C11 0.0333(12) 0.0385(12) 0.0318(12) -0.0107(10) -0.0057(9) -0.0152(10)
C12 0.0540(16) 0.0366(13) 0.0276(11) -0.0157(11) -0.0010(11) -0.0126(10)
C13 0.0288(10) 0.0226(10) 0.0265(10) -0.0019(7) -0.0031(8) -0.0060(8)
C14 0.0376(12) 0.0295(11) 0.0264(10) -0.0074(9) -0.0028(9) -0.0113(9)
C15 0.0375(12) 0.0328(11) 0.0259(11) -0.0084(10) 0.0011(9) -0.0097(9)
C16 0.0363(12) 0.0262(11) 0.0322(12) -0.0087(9) -0.0043(9) -0.0057(9)
C17 0.0461(14) 0.0261(11) 0.0330(12) -0.0053(10) -0.0081(10) -0.0129(9)
C18 0.0392(12) 0.0263(10) 0.0267(11) -0.0006(9) -0.0011(9) -0.0108(9)

loop_
_atom_type_symbol
_atom_type_description
_atom_type_scat_dispersion_real
_atom_type_scat_dispersion_imag
_atom_type_scat_source
C C 0.0033 0.0016 'International Tables Vol C Tables 4.2.6.8 and 6.1.1.4'
H H 0.0000 0.0000 'International Tables Vol C Tables 4.2.6.8 and 6.1.1.4'
O O 0.0106 0.0060 'International Tables Vol C Tables 4.2.6.8 and 6.1.1.4'
F F 0.0171 0.0103 'International Tables Vol C Tables 4.2.6.8 and 6.1.1.4'
S S 0.1246 0.1234 'International Tables Vol C Tables 4.2.6.8 and 6.1.1.4'

loop_
_geom_angle_atom_site_label_1
_geom_angle_atom_site_label_2
_geom_angle_atom_site_label_3
_geom_angle
O2B S1A O2A 98.8(4)
O2B S1A C1 132.7(4)
O2A S1A C1 106.79(11)
O2B S1A C13 113.2(4)
O2A S1A C13 104.60(11)
C1 S1A C13 98.06(10)
S1B O2A S1A 11.31(14)
O2A S1B O2B 99.1(3)
O2A S1B C1 124.2(2)
O2B S1B C1 112.3(3)
O2A S1B C13 121.5(2)
O2B S1B C13 99.4(3)
C1 S1B C13 98.13(12)
S1A O2B S1B 11.63(11)
C8 O1 C7 106.69(17)
C8 C1 C2 108.00(14)
C8 C1 S1A 120.39(16)
C2 C1 S1A 131.60(16)
C8 C1 S1B 132.68(19)
C2 C1 S1B 119.05(19)
S1A C1 S1B 13.29(10)
C7 C2 C3 119.4(2)
C7 C2 C1 104.31(18)
C3 C2 C1 136.2(2)
C4 C3 C2 118.0(2)
C4 C3 H3 121.0
C2 C3 H3 121.0
C3 C4 C5 120.1(2)
C3 C4 C9 119.9(2)
C5 C4 C9 120.0(2)
C6 C5 C4 123.6(2)
C6 C5 H5 118.2
C4 C5 H5 118.2
C7 C6 C5 114.2(2)
C7 C6 C10 122.3(2)
C5 C6 C10 123.5(2)
C6 C7 O1 124.8(2)
C6 C7 C2 124.7(2)
O1 C7 C2 110.49(18)
C1 C8 O1 110.49(18)
C1 C8 C11 133.2(2)
O1 C8 C11 116.23(19)
C4 C9 H9A 109.5
C4 C9 H9B 109.5
H9A C9 H9B 109.5
C4 C9 H9C 109.5
H9A C9 H9C 109.5
H9B C9 H9C 109.5
C6 C10 H10A 109.5
C6 C10 H10B 109.5
H10A C10 H10B 109.5
C6 C10 H10C 109.5
H10A C10 H10C 109.5
H10B C10 H10C 109.5
C8 C11 C12 112.6(2)
C8 C11 H11A 109.1
C12 C11 H11A 109.1
C8 C11 H11B 109.1
C12 C11 H11B 109.1
H11A C11 H11B 107.8
C11 C12 H12A 109.5
C11 C12 H12B 109.5
H12A C12 H12B 109.5
C11 C12 H12C 109.5
H12A C12 H12C 109.5
H12B C12 H12C 109.5
C14 C13 C18 120.08(16)
C14 C13 S1B 130.30(19)
C18 C13 S1B 109.61(19)
C14 C13 S1A 117.84(16)
C18 C13 S1A 121.90(17)
S1B C13 S1A 13.08(10)
C15 C14 C13 120.4(2)
C15 C14 H14 119.8
C13 C14 H14 119.8
C14 C15 C16 118.4(2)
C14 C15 H15 120.8
C16 C15 H15 120.8
F1 C16 C17 118.7(2)
F1 C16 C15 118.4(2)
C17 C16 C15 122.9(2)
C16 C17 C18 118.5(2)
C16 C17 H17 120.8
C18 C17 H17 120.8
C17 C18 C13 119.7(2)
C17 C18 H18 120.2
C13 C18 H18 120.2

loop_
_geom_bond_atom_site_label_1
_geom_bond_atom_site_label_2
_geom_bond_distance
S1A O2B 1.180(3)
S1A O2A 1.4943(9)
S1A C1 1.7597(10)
S1A C13 1.7918(10)
O2A S1B 1.182(2)
S1B O2B 1.4869(10)
S1B C1 1.7633(10)
S1B C13 1.7865(10)
F1 C16 1.353(3)
O1 C8 1.366(3)
O1 C7 1.387(3)
C1 C8 1.355(3)
C1 C2 1.445(3)
C2 C7 1.391(3)
C2 C3 1.395(3)
C3 C4 1.391(3)
C3 H3 0.9500
C4 C5 1.399(4)
C4 C9 1.513(3)
C5 C6 1.388(3)
C5 H5 0.9500
C6 C7 1.384(3)
C6 C10 1.502(3)
C8 C11 1.484(3)
C9 H9A 0.9800
C9 H9B 0.9800
C9 H9C 0.9800
C10 H10A 0.9800
C10 H10B 0.9800
C10 H10C 0.9800
C11 C12 1.527(4)
C11 H11A 0.9900
C11 H11B 0.9900
C12 H12A 0.9800
C12 H12B 0.9800
C12 H12C 0.9800
C13 C14 1.389(3)
C13 C18 1.395(3)
C14 C15 1.376(4)
C14 H14 0.9500
C15 C16 1.377(4)
C15 H15 0.9500
C16 C17 1.374(4)
C17 C18 1.388(4)
C17 H17 0.9500
C18 H18 0.9500

loop_
_geom_hbond_atom_site_label_D
_geom_hbond_atom_site_label_H
_geom_hbond_atom_site_label_A
_geom_hbond_site_symmetry_A
_geom_hbond_distance_DH
_geom_hbond_distance_HA
_geom_hbond_distance_DA
_geom_hbond_angle_DHA
C10 H10B Cg1 2_756 0.98 2.89 3.822(2) 159

loop_
_geom_torsion_atom_site_label_1
_geom_torsion_atom_site_label_2
_geom_torsion_atom_site_label_3
_geom_torsion_atom_site_label_4
_geom_torsion
O2B S1A O2A S1B -169.5(5)
C1 S1A O2A S1B 50.7(4)
C13 S1A O2A S1B -52.6(4)
S1A O2A S1B O2B 8.3(4)
S1A O2A S1B C1 -116.6(4)
S1A O2A S1B C13 115.3(4)
O2A S1A O2B S1B 8.1(4)
C1 S1A O2B S1B 130.9(7)
C13 S1A O2B S1B -102.0(5)
O2A S1B O2B S1A -169.7(5)
C1 S1B O2B S1A -36.8(6)
C13 S1B O2B S1A 66.1(5)
O2B S1A C1 C8 13.3(6)
O2A S1A C1 C8 133.10(19)
C13 S1A C1 C8 -118.93(19)
O2B S1A C1 C2 -166.9(5)
O2A S1A C1 C2 -47.2(2)
C13 S1A C1 C2 60.8(2)
O2B S1A C1 S1B -146.0(6)
O2A S1A C1 S1B -26.3(2)
C13 S1A C1 S1B 81.7(2)
O2A S1B C1 C8 115.2(3)
O2B S1B C1 C8 -3.8(4)
C13 S1B C1 C8 -107.5(3)
O2A S1B C1 C2 -58.2(3)
O2B S1B C1 C2 -177.2(4)
C13 S1B C1 C2 79.1(2)
O2A S1B C1 S1A 139.6(4)
O2B S1B C1 S1A 20.6(4)
C13 S1B C1 S1A -83.1(2)
C8 C1 C2 C7 0.4(2)
S1A C1 C2 C7 -179.35(18)
S1B C1 C2 C7 175.26(16)
C8 C1 C2 C3 -179.8(2)
S1A C1 C2 C3 0.4(4)
S1B C1 C2 C3 -4.9(4)
C7 C2 C3 C4 0.6(3)
C1 C2 C3 C4 -179.2(2)
C2 C3 C4 C5 -0.2(3)
C2 C3 C4 C9 178.0(2)
C3 C4 C5 C6 -0.1(4)
C9 C4 C5 C6 -178.4(2)
C4 C5 C6 C7 0.2(3)
C4 C5 C6 C10 179.5(2)
C5 C6 C7 O1 179.3(2)
C10 C6 C7 O1 0.0(3)
C5 C6 C7 C2 0.1(3)
C10 C6 C7 C2 -179.1(2)
C8 O1 C7 C6 -179.7(2)
C8 O1 C7 C2 -0.5(2)
C3 C2 C7 C6 -0.5(3)
C1 C2 C7 C6 179.3(2)
C3 C2 C7 O1 -179.77(18)
C1 C2 C7 O1 0.1(2)
C2 C1 C8 O1 -0.7(2)
S1A C1 C8 O1 179.05(14)
S1B C1 C8 O1 -174.62(18)
C2 C1 C8 C11 -178.0(2)
S1A C1 C8 C11 1.8(4)
S1B C1 C8 C11 8.1(4)
C7 O1 C8 C1 0.8(2)
C7 O1 C8 C11 178.54(18)
C1 C8 C11 C12 96.1(3)
O1 C8 C11 C12 -81.0(3)
O2A S1B C13 C14 -158.4(3)
O2B S1B C13 C14 -51.6(4)
C1 S1B C13 C14 62.8(3)
O2A S1B C13 C18 21.6(3)
O2B S1B C13 C18 128.4(3)
C1 S1B C13 C18 -117.2(2)
O2A S1B C13 S1A -139.2(4)
O2B S1B C13 S1A -32.4(4)
C1 S1B C13 S1A 81.9(2)
O2B S1A C13 C14 -62.9(4)
O2A S1A C13 C14 -169.35(18)
C1 S1A C13 C14 80.87(19)
O2B S1A C13 C18 112.2(4)
O2A S1A C13 C18 5.7(2)
C1 S1A C13 C18 -104.0(2)
O2B S1A C13 S1B 133.5(4)
O2A S1A C13 S1B 27.1(2)
C1 S1A C13 S1B -82.7(2)
C18 C13 C14 C15 0.9(3)
S1B C13 C14 C15 -179.1(2)
S1A C13 C14 C15 176.07(18)
C13 C14 C15 C16 0.2(4)
C14 C15 C16 F1 178.7(2)
C14 C15 C16 C17 -0.5(4)
F1 C16 C17 C18 -179.4(2)
C15 C16 C17 C18 -0.2(4)
C16 C17 C18 C13 1.2(3)
C14 C13 C18 C17 -1.6(3)
S1B C13 C18 C17 178.40(19)
S1A C13 C18 C17 -176.58(17)
